data_9016664
loop_
_publ_author_name
'Kampf, A. R.'
'Hughes, J. M.'
'Marty, J.'
'Gunter, M. E.'
'Nash, B.'

_publ_section_title
;
 Rakovanite, Na3{H3[V10O28]}*15H2O, a new member of the
 pascoite family with a protonated decavanadate polyanion
;
_journal_name_full 'The Canadian Mineralogist'
_journal_page_first 595
_journal_page_last 604
_journal_paper_doi 10.3749/canmin.49.2.595
_journal_volume 49
_journal_year 2011
_chemical_compound_source Synthetic
_chemical_formula_sum 'H30 Na3 O43 V10'
_chemical_name_mineral Rakovanite
_space_group_IT_number 14
_symmetry_space_group_name_Hall '-P 2yn'
_symmetry_space_group_name_H-M 'P 1 21/n 1'
_cell_angle_alpha 90
_cell_angle_beta 106.242
_cell_angle_gamma 90
_cell_length_a 12.0248
_cell_length_b 17.121
_cell_length_c 18.140
_cell_formula_units_Z 4
_cell_volume 3585.550
_database_code_amcsd 0018383
_exptl_crystal_density_diffrn 2.402
_cod_original_formula_sum 'V10 Na3 O43 H30'
_cod_database_code 9016664

loop_
_space_group_symop_operation_xyz
x,y,z
1/2+x,1/2-y,1/2+z
1/2-x,1/2+y,1/2-z
-x,-y,-z

loop_
_atom_site_aniso_label
_atom_site_aniso_U_11
_atom_site_aniso_U_22
_atom_site_aniso_U_33
_atom_site_aniso_U_12
_atom_site_aniso_U_13
_atom_site_aniso_U_23
V1 0.01980 0.02520 0.01180 -0.00100 0.00140 -0.00010
V2 0.01650 0.02340 0.01750 -0.00110 0.00350 0.00050
V3 0.02490 0.02060 0.01840 -0.00280 0.00650 0.00310
V4 0.02360 0.02110 0.01750 0.00110 0.00630 -0.00090
V5 0.02630 0.02370 0.01690 -0.00020 0.00650 0.00470
V6 0.02820 0.02140 0.01890 0.00110 0.00790 -0.00260
V7 0.01870 0.02060 0.01510 0.00050 0.00470 0.00010
V8 0.01870 0.01990 0.01440 -0.00010 0.00290 0.00040
V9 0.02050 0.01540 0.01540 -0.00040 0.00290 -0.00100
V10 0.01960 0.01330 0.01760 0.00010 0.00430 0.00010
Na1 0.03550 0.05600 0.02720 0.00210 0.00950 0.00380
Na2 0.03220 0.02910 0.03430 0.00570 0.01070 -0.00280
Na3 0.03250 0.03280 0.03180 0.00380 0.00830 -0.00360
O1 0.02000 0.03300 0.01800 -0.00100 -0.00050 0.00100
O2 0.01610 0.02700 0.02400 0.00050 -0.00090 -0.00100
O3 0.03400 0.02600 0.02700 -0.00300 0.00700 0.00600
O4 0.02800 0.02700 0.02800 0.00340 0.01100 -0.01200
O5 0.03800 0.03400 0.02400 -0.00300 0.01200 0.00900
O6 0.04200 0.03400 0.02900 0.00700 0.01500 -0.00700
O7 0.01600 0.03100 0.02300 -0.00100 0.00210 0.00000
O8 0.02010 0.02930 0.01820 -0.00220 0.00040 -0.00330
O9 0.01970 0.01600 0.01100 0.00270 0.00230 0.00300
O10 0.01700 0.01700 0.01600 0.00340 0.00390 -0.00170
O11 0.02000 0.01800 0.01700 -0.00400 0.00390 -0.00110
O12 0.01500 0.02500 0.01100 -0.00180 0.00070 0.00290
O13 0.02700 0.02100 0.01700 0.00400 0.00400 0.00100
O14 0.01700 0.02300 0.02400 0.00100 0.00630 -0.00500
O15 0.02300 0.02500 0.01700 -0.00100 0.00600 -0.00300
O16 0.02500 0.01800 0.01300 -0.00050 0.00220 0.00350
O17 0.02000 0.02000 0.02100 -0.00300 0.00400 0.00000
O18 0.01800 0.02500 0.01900 -0.00300 0.00700 0.00000
O19 0.02200 0.01400 0.02300 -0.00080 0.00400 -0.00100
O20 0.02100 0.01500 0.01500 0.00050 0.00270 -0.00420
O21 0.01900 0.01500 0.01400 -0.00130 0.00310 -0.00440
O22 0.01700 0.02500 0.01800 0.00130 0.00520 0.00080
O23 0.02400 0.01900 0.02300 0.00300 0.00760 0.00000
O24 0.02700 0.02900 0.01700 0.00100 0.00800 -0.00100
O25 0.01800 0.01800 0.01800 -0.00180 0.00550 0.00100
O26 0.02700 0.02800 0.01400 -0.00220 0.00390 -0.00420
O27 0.02400 0.02400 0.01500 -0.00290 0.00280 0.00200
O28 0.02600 0.01800 0.01900 0.00000 0.00270 -0.00300
O29 0.04000 0.04200 0.05800 0.00200 0.02600 0.01200
O30 0.03600 0.04300 0.03900 0.00200 0.01600 -0.00400
O31 0.04600 0.03900 0.03100 -0.01400 0.00400 -0.00300
O32 0.05800 0.04200 0.02200 0.02600 0.00800 0.00400
O33 0.04100 0.06200 0.03000 0.00500 0.01400 0.00100
O34 0.03700 0.02800 0.06500 0.00200 -0.01400 -0.00800
O35 0.03100 0.04900 0.04400 0.01800 -0.00300 -0.01800
O36 0.03700 0.04200 0.03100 0.00700 0.00300 -0.00600
O37 0.03300 0.05400 0.02900 0.01100 0.00700 -0.00300
O38 0.04900 0.02600 0.05400 0.01000 -0.00500 -0.01200
O39 0.06300 0.04600 0.03100 -0.02700 0.00900 -0.00200
O40 0.05900 0.04300 0.02100 0.02400 0.00200 -0.00200
O41 0.06100 0.08400 0.07900 0.00600 0.03500 0.00200
O42 0.05300 0.04000 0.04300 0.01200 0.00600 0.01700
O43 0.05500 0.04000 0.05500 0.00000 0.00700 -0.00200

loop_
_atom_site_label
_atom_site_fract_x
_atom_site_fract_y
_atom_site_fract_z
_atom_site_U_iso_or_equiv
V1 0.06629 -0.12903 0.10294 0.01950
V2 -0.01357 -0.12711 0.24943 0.01940
V3 0.13092 -0.21570 0.39482 0.02120
V4 0.12453 -0.03548 0.39361 0.02060
V5 0.28535 -0.03402 0.10014 0.02220
V6 0.29434 -0.21384 0.10274 0.02260
V7 0.43406 -0.12108 0.24686 0.01820
V8 0.35254 -0.12222 0.39303 0.01810
V9 0.21232 -0.22040 0.24850 0.01750
V10 0.20634 -0.02923 0.24729 0.01700
Na1 0.28198 0.12442 -0.06503 0.03940
Na2 -0.19310 0.13984 0.16880 0.03160
Na3 -0.30959 0.10623 0.32547 0.03250
O1 -0.06850 -0.13160 0.05411 0.02460
O2 -0.14450 -0.12790 0.19691 0.02380
O3 0.10630 -0.28480 0.44790 0.02950
O4 0.09490 0.03210 0.44620 0.02710
O5 0.31020 0.03440 0.04770 0.03150
O6 0.32610 -0.28190 0.05200 0.03410
O7 0.56630 -0.11970 0.29885 0.02380
O8 0.48600 -0.11930 0.44337 0.02360
O9 0.24380 -0.12490 0.18500 0.01600
O10 0.17330 -0.12440 0.31152 0.01660
O11 0.05660 -0.19950 0.18870 0.01830
O12 0.05310 -0.05490 0.18740 0.01740
O13 -0.01070 -0.20590 0.31930 0.02200
O14 -0.01620 -0.04890 0.31780 0.02130
O15 0.10050 -0.12560 0.44121 0.02150
O16 0.29110 -0.20090 0.43590 0.01920
O17 0.17750 -0.27860 0.31430 0.02090
O18 0.28640 -0.04400 0.43500 0.02000
O19 0.16780 0.02960 0.31110 0.01990
O20 0.36620 -0.19470 0.30950 0.01770
O21 0.36110 -0.05050 0.30770 0.01600
O22 0.42740 -0.04380 0.17800 0.01990
O23 0.43330 -0.20050 0.18020 0.02170
O24 0.31740 -0.12390 0.05489 0.02380
O25 0.24030 0.03020 0.18190 0.01780
O26 0.13210 -0.20540 0.06090 0.02380
O27 0.12740 -0.04870 0.06060 0.02120
O28 0.25010 -0.27920 0.18510 0.02160
O29 0.38670 0.03150 -0.11120 0.04400
O30 0.37410 0.21510 -0.12250 0.03800
O31 -0.13940 0.24600 0.09800 0.04000
O32 -0.10750 0.05220 0.10080 0.04140
O33 -0.38400 0.12860 0.07650 0.04340
O34 -0.00710 0.14880 0.25510 0.04910
O35 -0.27630 0.21870 0.24230 0.04400
O36 -0.22990 0.02910 0.24810 0.03800
O37 -0.12030 0.12310 0.40460 0.03900
O38 -0.50300 0.10200 0.25210 0.04700
O39 -0.34140 0.00250 0.41060 0.04760
O40 -0.37790 0.19550 0.40150 0.04300
O41 0.17600 0.13020 0.59230 0.07100
O42 0.09070 0.15580 0.11000 0.04710
O43 0.09420 -0.39930 0.10800 0.05180
H29A 0.38200 -0.01280 -0.09700 0.03000
H29B 0.44500 0.04600 -0.12300 0.08000
H30A 0.42700 0.20300 -0.14000 0.06000
H30B 0.39300 0.26150 -0.11800 0.04000
H31A -0.07800 0.26600 0.11800 0.04000
H31B -0.12800 0.25300 0.05700 0.03000
H32A -0.11500 0.04000 0.05630 0.00800
H32B -0.07500 0.02500 0.12100 0.02000
H33A -0.35800 0.14100 0.04100 0.08000
H33B -0.43300 0.16300 0.06600 0.17000
H34A 0.04700 0.12000 0.27300 0.03000
H34B 0.02000 0.19100 0.26500 0.05000
H35A -0.33700 0.24200 0.22400 0.02000
H35B -0.24300 0.24400 0.28000 0.01800
H36A -0.27800 0.00200 0.21800 0.06000
H36B -0.16800 0.00900 0.27000 0.11000
H37A -0.06200 0.10500 0.39600 0.04000
H37B -0.10100 0.12300 0.45200 0.08000
H38A -0.51000 0.06500 0.22600 -0.00900
H38B -0.56000 0.12900 0.23600 0.07000
H39A -0.38700 -0.03300 0.40900 0.02400
H39B -0.32700 0.01900 0.45400 0.10000
H40A -0.35500 0.18600 0.44700 0.08000
H40B -0.41300 0.23500 0.38200 0.09000
H41A 0.21300 0.08800 0.59600 0.12000
H41B 0.11800 0.12600 0.60800 0.12000
H42A 0.13600 0.12000 0.13100 0.00800
H42B 0.08800 0.16700 0.06470 0.11000
H43A 0.06400 -0.44000 0.08700 0.33000
H43B 0.14900 -0.37100 0.12900 0.19000

loop_
_cod_related_entry_id
_cod_related_entry_database
_cod_related_entry_code
1 AMCSD 0018383
